data_7114149
loop_
_publ_author_name
'Strohmann, Carsten'
'H\"ornig, Jan'
'Auer, Dominik'

_publ_section_title
;
 Synthesis of a highly enantiomerically enriched silyllithium compound
;
_journal_issue 7
_journal_name_full 'Chemical Communications'
_journal_page_first 766
_journal_paper_doi 10.1039/b111687h
_journal_year 2002
_chemical_formula_sum 'C34 H43 N O4 Si2'
_chemical_formula_weight 585.87
_chemical_name_systematic
;
?
;
_space_group_IT_number 4
_symmetry_cell_setting monoclinic
_symmetry_space_group_name_Hall 'P 2yb'
_symmetry_space_group_name_H-M 'P 1 21 1'
_atom_sites_solution_hydrogens geom
_atom_sites_solution_primary direct
_atom_sites_solution_secondary difmap
_audit_creation_date 2001-04-30T15:13:21-00:00
_audit_creation_method 'WinGX routine CIF_UPDATE'
_cell_angle_alpha 90
_cell_angle_beta 107.83(3)
_cell_angle_gamma 90
_cell_formula_units_Z 2
_cell_length_a 9.886(2)
_cell_length_b 12.973(3)
_cell_length_c 13.140(3)
_cell_measurement_temperature 173(2)
_cell_volume 1604.3(7)
_computing_structure_refinement 'SHELXL-93 (Sheldrick, 1993)'
_diffrn_ambient_temperature 173(2)
_diffrn_measurement_device Stoe_IPDS
_diffrn_measurement_method image_plate
_diffrn_radiation_monochromator graphite
_diffrn_radiation_type MoK\a
_diffrn_radiation_wavelength 0.71073
_diffrn_reflns_av_R_equivalents 0.0833
_diffrn_reflns_av_sigmaI/netI 0.0567
_diffrn_reflns_limit_h_max 13
_diffrn_reflns_limit_h_min -13
_diffrn_reflns_limit_k_max 17
_diffrn_reflns_limit_k_min -17
_diffrn_reflns_limit_l_max 17
_diffrn_reflns_limit_l_min -17
_diffrn_reflns_number 18908
_diffrn_reflns_theta_max 25.99
_diffrn_reflns_theta_min 2.26
_exptl_absorpt_coefficient_mu 0.148
_exptl_crystal_density_diffrn 1.213
_exptl_crystal_F_000 628
_exptl_crystal_size_max 0.4
_exptl_crystal_size_mid 0.4
_exptl_crystal_size_min 0.2
_refine_diff_density_max 0.488
_refine_diff_density_min -0.386
_refine_diff_density_rms 0.063
_refine_ls_abs_structure_details 'Flack H D (1983), Acta Cryst. A39, 876-881'
_refine_ls_abs_structure_Flack -0.03(11)
_refine_ls_extinction_method none
_refine_ls_goodness_of_fit_all 1.064
_refine_ls_goodness_of_fit_gt 1.08
_refine_ls_hydrogen_treatment riding_model,HO4A,HO4B_free
_refine_ls_matrix_type full
_refine_ls_number_parameters 384
_refine_ls_number_reflns 6102
_refine_ls_number_restraints 1
_refine_ls_restrained_S_all 1.063
_refine_ls_restrained_S_obs 1.08
_refine_ls_R_factor_all 0.0556
_refine_ls_R_factor_gt 0.0524
_refine_ls_shift/su_max 0
_refine_ls_shift/su_mean 0
_refine_ls_structure_factor_coef Fsqd
_refine_ls_weighting_details 'w=1/[\s^2^(Fo^2^)+(0.1018P)^2^+0.0818P] where P=(Fo^2^+2Fc^2^)/3'
_refine_ls_weighting_scheme calc
_refine_ls_wR_factor_all 0.1416
_refine_ls_wR_factor_gt 0.1386
_reflns_number_gt 5693
_reflns_number_total 6102
_reflns_threshold_expression >2sigma(I)
_cod_data_source_file b111687h.txt
_cod_data_source_block dom11
_cod_depositor_comments
;
The following automatic conversions were performed:

'_symmetry_cell_setting' value 'Monoclinic' changed to 'monoclinic'
according to
/usr/data/users/saulius/automatic-downloads/retrospective/RSC/lib/dictionaries/cif_core.dic
dictionary named 'cif_core.dic' version 2.4.2 from 2011-04-26.

Automatic conversion script
Id: cif_fix_values 2281 2013-09-26 08:29:07Z andrius 

The following automatic conversions were performed:

'_refine_ls_weighting_scheme' value 'calc
w=1/[\s^2^(Fo^2^)+(0.1018P)^2^+0.0818P] where P=(Fo^2^+2Fc^2^)/3' was
changed to 'calc'. New tag '_refine_ls_weighting_details' was
created. The value of the new tag was set to
'w=1/[\s^2^(Fo^2^)+(0.1018P)^2^+0.0818P] where P=(Fo^2^+2Fc^2^)/3'.

Automatic conversion script
Id: cif_fix_values 3143 2015-03-26 13:38:13Z robertas 
;
_cod_original_cell_volume 1604.2(6)
_cod_original_sg_symbol_H-M P21
_cod_database_code 7114149

loop_
_symmetry_equiv_pos_as_xyz
'x, y, z'
'-x, y+1/2, -z'

loop_
_atom_site_label
_atom_site_type_symbol
_atom_site_fract_x
_atom_site_fract_y
_atom_site_fract_z
_atom_site_U_iso_or_equiv
_atom_site_adp_type
_atom_site_occupancy
_atom_site_calc_flag
_atom_site_refinement_flags
Si1 Si 0.51924(7) 0.73213(5) 0.88904(5) 0.0315(2) Uani 1 d .
Si2 Si 0.55182(7) 0.57015(5) 0.81978(5) 0.0316(2) Uani 1 d .
N N 0.4802(2) 0.4980(2) 0.5980(2) 0.0295(4) Uani 1 d .
HN H 0.407(4) 0.464(2) 0.608(3) 0.039(8) Uiso 1 d .
O1 O 0.7808(3) 0.8737(2) 1.4417(2) 0.0656(7) Uani 1 d .
O2 O 0.8111(3) 1.0227(2) 1.3763(2) 0.0740(8) Uani 1 d .
O3 O 1.0707(3) 1.0078(2) 1.4052(2) 0.0638(7) Uani 1 d .
HO3 H 1.1088(3) 0.9935(2) 1.3579(2) 0.096 Uiso 1 calc R
O4 O 1.2527(3) 1.1878(3) 1.4592(3) 0.0711(8) Uani 1 d .
HO4A H 1.242(7) 1.254(6) 1.518(6) 0.13(2) Uiso 1 d .
HO4B H 1.208(5) 1.143(4) 1.478(4) 0.071(13) Uiso 1 d .
C1 C 0.6613(3) 0.8254(2) 0.8842(3) 0.0464(6) Uani 1 d .
H1A H 0.6413(15) 0.8928(6) 0.9100(19) 0.07 Uiso 1 calc R
H1B H 0.6635(18) 0.8318(15) 0.8105(4) 0.07 Uiso 1 calc R
H1C H 0.7535(5) 0.8003(10) 0.9297(16) 0.07 Uiso 1 calc R
C2 C 0.5305(3) 0.7081(2) 1.0323(2) 0.0332(5) Uani 1 d .
C3 C 0.4100(3) 0.6885(3) 1.0632(2) 0.0444(6) Uani 1 d .
H3 H 0.3193(3) 0.6867(3) 1.0105(2) 0.053 Uiso 1 calc R
C4 C 0.4205(4) 0.6715(3) 1.1698(3) 0.0560(8) Uani 1 d .
H4 H 0.3377(4) 0.6577(3) 1.1898(3) 0.067 Uiso 1 calc R
C5 C 0.5527(4) 0.6749(2) 1.2468(2) 0.0489(7) Uani 1 d .
H5 H 0.5605(4) 0.6639(2) 1.3198(2) 0.059 Uiso 1 calc R
C6 C 0.6716(3) 0.6940(2) 1.2180(2) 0.0465(7) Uani 1 d .
H6 H 0.7618(3) 0.6966(2) 1.2711(2) 0.056 Uiso 1 calc R
C7 C 0.6617(3) 0.7094(2) 1.1124(2) 0.0409(6) Uani 1 d .
H7 H 0.7458(3) 0.7212(2) 1.0935(2) 0.049 Uiso 1 calc R
C8 C 0.3406(3) 0.7883(2) 0.8177(2) 0.0354(5) Uani 1 d .
C9 C 0.3183(3) 0.8950(2) 0.8093(2) 0.0438(6) Uani 1 d .
H9 H 0.3961(3) 0.9404(2) 0.8377(2) 0.053 Uiso 1 calc R
C10 C 0.1841(3) 0.9354(3) 0.7601(3) 0.0559(8) Uani 1 d .
H10 H 0.1714(3) 1.0079(3) 0.7538(3) 0.067 Uiso 1 calc R
C11 C 0.0684(3) 0.8705(3) 0.7203(2) 0.0479(7) Uani 1 d .
H11 H -0.0237(3) 0.8985(3) 0.6887(2) 0.057 Uiso 1 calc R
C12 C 0.0875(3) 0.7668(3) 0.7265(2) 0.0496(7) Uani 1 d .
H12 H 0.0088(3) 0.7223(3) 0.6979(2) 0.059 Uiso 1 calc R
C13 C 0.2221(3) 0.7254(2) 0.7747(2) 0.0430(6) Uani 1 d .
H13 H 0.2335(3) 0.6527(2) 0.7783(2) 0.052 Uiso 1 calc R
C14 C 0.4402(3) 0.4688(2) 0.8557(2) 0.0439(6) Uani 1 d .
H14A H 0.4601(19) 0.4672(13) 0.9335(3) 0.066 Uiso 1 calc R
H14B H 0.4624(18) 0.4015(3) 0.8309(17) 0.066 Uiso 1 calc R
H14C H 0.3395(3) 0.4846(10) 0.8216(16) 0.066 Uiso 1 calc R
C15 C 0.7466(3) 0.5396(2) 0.8802(2) 0.0369(5) Uani 1 d .
C16 C 0.7923(4) 0.4617(3) 0.9552(3) 0.0518(7) Uani 1 d .
H16 H 0.7245(4) 0.4191(3) 0.9726(3) 0.062 Uiso 1 calc R
C17 C 0.9374(4) 0.4454(3) 1.0053(3) 0.0643(10) Uani 1 d .
H17 H 0.9677(4) 0.3911(3) 1.0558(3) 0.077 Uiso 1 calc R
C18 C 1.0361(4) 0.5075(3) 0.9818(3) 0.0608(9) Uani 1 d .
H18 H 1.1343(4) 0.4973(3) 1.0176(3) 0.073 Uiso 1 calc R
C19 C 0.9942(3) 0.5839(3) 0.9075(3) 0.0621(9) Uani 1 d .
H19 H 1.0630(3) 0.6265(3) 0.8911(3) 0.075 Uiso 1 calc R
C20 C 0.8505(3) 0.5992(2) 0.8558(3) 0.0486(7) Uani 1 d .
H20 H 0.8221(3) 0.6513(2) 0.8027(3) 0.058 Uiso 1 calc R
C21 C 0.5043(3) 0.5896(2) 0.6694(2) 0.0329(5) Uani 1 d .
H21A H 0.4171(3) 0.6322(2) 0.6469(2) 0.039 Uiso 1 calc R
H21B H 0.5813(3) 0.6308(2) 0.6558(2) 0.039 Uiso 1 calc R
C22 C 0.6020(2) 0.4233(2) 0.6288(2) 0.0340(5) Uani 1 d .
H22A H 0.6138(2) 0.3970(2) 0.7017(2) 0.041 Uiso 1 calc R
H22B H 0.6906(2) 0.4594(2) 0.6297(2) 0.041 Uiso 1 calc R
C23 C 0.5776(3) 0.3336(2) 0.5516(2) 0.0395(6) Uani 1 d .
H23A H 0.4926(3) 0.2945(2) 0.5541(2) 0.047 Uiso 1 calc R
H23B H 0.6604(3) 0.2866(2) 0.5730(2) 0.047 Uiso 1 calc R
C24 C 0.5563(3) 0.3720(2) 0.4385(2) 0.0471(7) Uani 1 d .
H24A H 0.5382(3) 0.3130(2) 0.3884(2) 0.057 Uiso 1 calc R
H24B H 0.6430(3) 0.4080(2) 0.4348(2) 0.057 Uiso 1 calc R
C25 C 0.4305(3) 0.4456(2) 0.4074(2) 0.0443(6) Uani 1 d .
H25A H 0.4182(3) 0.4728(2) 0.3348(2) 0.053 Uiso 1 calc R
H25B H 0.3429(3) 0.4077(2) 0.4059(2) 0.053 Uiso 1 calc R
C26 C 0.4521(3) 0.5337(2) 0.4851(2) 0.0380(6) Uani 1 d .
H26A H 0.5333(3) 0.5760(2) 0.4802(2) 0.046 Uiso 1 calc R
H26B H 0.3664(3) 0.5779(2) 0.4650(2) 0.046 Uiso 1 calc R
C27 C 1.0135(2) 0.9179(2) 1.4350(2) 0.0365(5) Uani 1 d .
H27 H 1.0606(2) 0.9060(2) 1.5130(2) 0.044 Uiso 1 calc R
C28 C 0.8538(3) 0.9373(2) 1.4172(2) 0.0441(7) Uani 1 d .
C29 C 1.0363(2) 0.8235(2) 1.3746(2) 0.0334(5) Uani 1 d .
C30 C 1.0349(3) 0.8315(2) 1.2686(2) 0.0387(6) Uani 1 d .
H30 H 1.0198(3) 0.8967(2) 1.2339(2) 0.046 Uiso 1 calc R
C31 C 1.0553(3) 0.7450(3) 1.2137(2) 0.0472(7) Uani 1 d .
H31 H 1.0561(3) 0.7513(3) 1.1419(2) 0.057 Uiso 1 calc R
C32 C 1.0746(3) 0.6496(2) 1.2623(3) 0.0468(7) Uani 1 d .
H32 H 1.0866(3) 0.5902(2) 1.2238(3) 0.056 Uiso 1 calc R
C33 C 1.0762(3) 0.6411(2) 1.3676(3) 0.0442(6) Uani 1 d .
H33 H 1.0895(3) 0.5755(2) 1.4015(3) 0.053 Uiso 1 calc R
C34 C 1.0587(3) 0.7275(2) 1.4240(2) 0.0367(5) Uani 1 d .
H34 H 1.0621(3) 0.7212(2) 1.4967(2) 0.044 Uiso 1 calc R

loop_
_atom_site_aniso_label
_atom_site_aniso_U_11
_atom_site_aniso_U_22
_atom_site_aniso_U_33
_atom_site_aniso_U_23
_atom_site_aniso_U_13
_atom_site_aniso_U_12
Si1 0.0300(3) 0.0336(3) 0.0293(3) -0.0021(2) 0.0066(2) -0.0006(2)
Si2 0.0328(3) 0.0320(3) 0.0300(3) -0.0002(2) 0.0093(2) -0.0002(3)
N 0.0268(10) 0.0351(9) 0.0265(10) 0.0003(8) 0.0080(8) -0.0010(8)
O1 0.0463(12) 0.0764(15) 0.087(2) -0.0203(14) 0.0394(13) -0.0144(12)
O2 0.0601(15) 0.075(2) 0.075(2) 0.0032(13) 0.0033(13) 0.0343(13)
O3 0.073(2) 0.0463(12) 0.088(2) -0.0166(12) 0.0490(14) -0.0201(11)
O4 0.0409(12) 0.076(2) 0.097(2) -0.009(2) 0.0210(13) -0.0115(12)
C1 0.0381(13) 0.0466(14) 0.052(2) -0.0002(12) 0.0102(12) -0.0073(11)
C2 0.0313(11) 0.0359(12) 0.0292(12) -0.0031(9) 0.0046(9) 0.0026(9)
C3 0.0307(12) 0.063(2) 0.0374(14) 0.0029(12) 0.0078(11) -0.0022(12)
C4 0.045(2) 0.079(2) 0.050(2) 0.009(2) 0.0237(14) 0.004(2)
C5 0.066(2) 0.053(2) 0.0279(13) 0.0018(11) 0.0146(13) 0.0065(14)
C6 0.0457(15) 0.0520(15) 0.0328(14) -0.0005(11) -0.0010(12) 0.0087(12)
C7 0.0306(11) 0.0521(15) 0.0352(13) -0.0035(11) 0.0031(10) 0.0014(10)
C8 0.0358(12) 0.0412(13) 0.0274(12) -0.0045(10) 0.0071(10) 0.0007(10)
C9 0.0452(15) 0.0361(13) 0.046(2) 0.0030(11) 0.0076(12) 0.0028(10)
C10 0.049(2) 0.048(2) 0.064(2) 0.0134(14) 0.0082(15) 0.0106(13)
C11 0.0418(15) 0.061(2) 0.0359(14) 0.0063(13) 0.0041(12) 0.0128(13)
C12 0.0392(15) 0.061(2) 0.0406(15) -0.0073(12) 0.0002(12) 0.0045(13)
C13 0.0394(13) 0.0396(12) 0.0441(14) -0.0058(11) 0.0039(11) 0.0018(11)
C14 0.0483(15) 0.0424(13) 0.044(2) 0.0038(11) 0.0186(12) -0.0065(11)
C15 0.0411(13) 0.0383(12) 0.0297(12) -0.0013(9) 0.0085(10) 0.0065(10)
C16 0.052(2) 0.058(2) 0.044(2) 0.0087(13) 0.0125(13) 0.0091(13)
C17 0.066(2) 0.075(2) 0.043(2) 0.011(2) 0.003(2) 0.026(2)
C18 0.040(2) 0.083(2) 0.051(2) 0.001(2) 0.0001(14) 0.016(2)
C19 0.0358(14) 0.072(2) 0.074(2) 0.004(2) 0.0087(15) 0.0051(15)
C20 0.0365(14) 0.054(2) 0.054(2) 0.0082(13) 0.0114(13) 0.0078(11)
C21 0.0344(12) 0.0307(11) 0.0338(12) -0.0006(9) 0.0107(10) 0.0028(9)
C22 0.0260(10) 0.0382(12) 0.0360(13) -0.0007(10) 0.0068(9) 0.0005(9)
C23 0.0351(13) 0.0371(12) 0.046(2) -0.0068(10) 0.0125(11) -0.0009(10)
C24 0.051(2) 0.0488(14) 0.047(2) -0.0155(13) 0.0242(13) -0.0065(12)
C25 0.050(2) 0.0486(15) 0.0314(13) -0.0021(11) 0.0089(11) -0.0092(12)
C26 0.0438(14) 0.0397(12) 0.0269(12) 0.0023(9) 0.0056(10) -0.0032(10)
C27 0.0237(10) 0.0433(13) 0.0405(14) -0.0027(11) 0.0070(9) -0.0015(10)
C28 0.0299(12) 0.055(2) 0.0441(15) -0.0162(12) 0.0061(11) 0.0031(12)
C29 0.0209(10) 0.0391(12) 0.0382(13) -0.0005(10) 0.0060(9) -0.0015(9)
C30 0.0345(13) 0.0451(13) 0.0353(14) 0.0044(10) 0.0089(10) -0.0007(10)
C31 0.0390(13) 0.067(2) 0.0385(14) -0.0062(13) 0.0163(11) -0.0047(13)
C32 0.0356(13) 0.0464(14) 0.061(2) -0.0127(13) 0.0184(13) -0.0039(11)
C33 0.0335(12) 0.0396(12) 0.057(2) -0.0013(12) 0.0100(12) -0.0025(10)
C34 0.0276(11) 0.0425(12) 0.0390(13) 0.0035(11) 0.0087(9) 0.0002(10)

loop_
_atom_type_symbol
_atom_type_description
_atom_type_scat_dispersion_real
_atom_type_scat_dispersion_imag
_atom_type_scat_source
C C 0.0033 0.0016 'International Tables Vol C Tables 4.2.6.8 and 6.1.1.4'
H H 0 0 'International Tables Vol C Tables 4.2.6.8 and 6.1.1.4'
N N 0.0061 0.0033 'International Tables Vol C Tables 4.2.6.8 and 6.1.1.4'
O O 0.0106 0.006 'International Tables Vol C Tables 4.2.6.8 and 6.1.1.4'
Si Si 0.0817 0.0704 'International Tables Vol C Tables 4.2.6.8 and 6.1.1.4'

loop_
_geom_angle_atom_site_label_1
_geom_angle_atom_site_label_2
_geom_angle_atom_site_label_3
_geom_angle
C1 Si1 C8 109.52(13)
C1 Si1 C2 109.07(13)
C8 Si1 C2 108.86(12)
C1 Si1 Si2 111.84(11)
C8 Si1 Si2 111.93(8)
C2 Si1 Si2 105.48(8)
C14 Si2 C15 110.58(13)
C14 Si2 C21 112.27(13)
C15 Si2 C21 111.13(12)
C14 Si2 Si1 111.70(11)
C15 Si2 Si1 105.56(8)
C21 Si2 Si1 105.29(8)
C21 N C26 108.9(2)
C21 N C22 112.7(2)
C26 N C22 110.9(2)
C3 C2 C7 117.5(3)
C3 C2 Si1 121.9(2)
C7 C2 Si1 120.6(2)
C4 C3 C2 121.0(3)
C5 C4 C3 119.6(3)
C6 C5 C4 120.2(3)
C5 C6 C7 120.4(3)
C6 C7 C2 121.4(3)
C13 C8 C9 116.9(2)
C13 C8 Si1 121.4(2)
C9 C8 Si1 121.7(2)
C10 C9 C8 121.0(3)
C11 C10 C9 120.5(3)
C12 C11 C10 119.7(3)
C11 C12 C13 120.3(3)
C12 C13 C8 121.6(3)
C16 C15 C20 117.6(3)
C16 C15 Si2 121.4(2)
C20 C15 Si2 120.9(2)
C15 C16 C17 120.6(3)
C18 C17 C16 120.1(3)
C19 C18 C17 120.5(3)
C18 C19 C20 119.7(3)
C19 C20 C15 121.4(3)
N C21 Si2 119.3(2)
N C22 C23 111.4(2)
C22 C23 C24 110.5(2)
C23 C24 C25 109.0(2)
C26 C25 C24 111.1(2)
N C26 C25 112.4(2)
O3 C27 C29 112.9(2)
O3 C27 C28 107.7(2)
C29 C27 C28 111.2(2)
O1 C28 O2 124.9(3)
O1 C28 C27 121.2(3)
O2 C28 C27 113.9(3)
C34 C29 C30 119.0(2)
C34 C29 C27 120.6(2)
C30 C29 C27 120.4(2)
C31 C30 C29 120.2(2)
C32 C31 C30 120.6(3)
C31 C32 C33 119.5(3)
C34 C33 C32 120.4(3)
C33 C34 C29 120.3(3)

loop_
_geom_bond_atom_site_label_1
_geom_bond_atom_site_label_2
_geom_bond_distance
Si1 C1 1.869(3)
Si1 C8 1.874(3)
Si1 C2 1.878(3)
Si1 Si2 2.3509(10)
Si2 C14 1.867(3)
Si2 C15 1.887(3)
Si2 C21 1.903(3)
N C21 1.488(3)
N C26 1.497(3)
N C22 1.501(3)
O1 C28 1.203(4)
O2 C28 1.248(4)
O3 C27 1.403(3)
C2 C3 1.394(4)
C2 C7 1.398(4)
C3 C4 1.390(5)
C4 C5 1.387(5)
C5 C6 1.363(5)
C6 C7 1.375(4)
C8 C13 1.397(4)
C8 C9 1.401(4)
C9 C10 1.388(4)
C10 C11 1.386(5)
C11 C12 1.357(5)
C12 C13 1.394(4)
C15 C16 1.386(4)
C15 C20 1.399(4)
C16 C17 1.400(5)
C17 C18 1.371(6)
C18 C19 1.364(6)
C19 C20 1.389(4)
C22 C23 1.513(4)
C23 C24 1.519(4)
C24 C25 1.521(4)
C25 C26 1.503(4)
C27 C29 1.513(4)
C27 C28 1.543(3)
C29 C34 1.390(4)
C29 C30 1.393(4)
C30 C31 1.382(4)
C31 C32 1.378(5)
C32 C33 1.384(5)
C33 C34 1.382(4)
